data_7251805
loop_
_publ_author_name
'Liu, Yuxin'
'Shao, Zhen-Wu'
'Duan, Xiangping'
'Xiong, Chaozhi'
'Li, Xiaoting'
'Liu, Chong'

_publ_section_title
;
 Substituent effects in the crystallization of Zr-hydroxamate
 metal--organic frameworks
;
_journal_issue 14
_journal_name_full CrystEngComm
_journal_page_first 2120
_journal_page_last 2124
_journal_paper_doi 10.1039/D6CE00114A
_journal_volume 28
_journal_year 2026
_chemical_formula_moiety 'C16 H8 Cl4 N4 O8 Zr, 2(Cl), C4 H10 O2, 2.5[CH3CH2OH]'
_chemical_formula_sum 'C22 H22 Cl6 N6 O10 Zr'
_chemical_formula_weight 834.37
_space_group_crystal_system orthorhombic
_space_group_IT_number 72
_space_group_name_Hall '-I 2 2c'
_space_group_name_H-M_alt 'I b a m'
_atom_sites_solution_hydrogens mixed
_atom_sites_solution_primary dual
_audit_creation_date 2025-03-08
_audit_creation_method
;
Olex2 1.5
(compiled 2025.03.04 svn.red2d20d0 for OlexSys, GUI svn.r7188)
;
_audit_update_record
;
2026-02-03 deposited with the CCDC.	2026-03-13 downloaded from the CCDC.
;
_cell_angle_alpha 90
_cell_angle_beta 90
_cell_angle_gamma 90
_cell_formula_units_Z 4
_cell_length_a 15.3299(7)
_cell_length_b 17.5645(7)
_cell_length_c 14.9948(9)
_cell_measurement_reflns_used 13690
_cell_measurement_temperature 100.00(10)
_cell_measurement_theta_max 74.5940
_cell_measurement_theta_min 3.8360
_cell_volume 4037.5(3)
_computing_cell_refinement 'CrysAlisPro 1.171.43.140a (Rigaku OD, 2024)'
_computing_data_collection 'CrysAlisPro 1.171.43.140a (Rigaku OD, 2024)'
_computing_data_reduction 'CrysAlisPro 1.171.43.140a (Rigaku OD, 2024)'
_computing_molecular_graphics 'Olex2 1.5 (Dolomanov et al., 2009)'
_computing_publication_material 'Olex2 1.5 (Dolomanov et al., 2009)'
_computing_structure_refinement 'SHELXL 2018/3 (Sheldrick, 2015)'
_computing_structure_solution 'SHELXT 2018/2 (Sheldrick, 2018)'
_diffrn_ambient_environment N~2~
_diffrn_ambient_temperature 100.00(10)
_diffrn_detector 'Hybrid Pixel Array Detector'
_diffrn_detector_area_resol_mean 10.0000
_diffrn_detector_type HyPix
_diffrn_measured_fraction_theta_full 0.985
_diffrn_measured_fraction_theta_max 0.985
_diffrn_measurement_details
;
List of Runs (angles in degrees, time in seconds):

  # Type    Start    End  Width  t~exp~   \w     \q     \k     \f   Frames
#--------------------------------------------------------------------------
  1  \w   -119.00 -34.00   0.50    1.00    --  -45.68 -11.00 -64.00  170
  2  \w    -21.00   5.00   0.50    1.00    --  -45.68  11.00 108.00   52
  3  \w     -4.00  23.00   0.50    1.00    --   45.68 -11.00 -64.00   54
  4  \w     66.00 120.00   0.50    1.00    --   45.68  11.00 108.00  108
  5  \w   -172.00 -92.00   0.50    3.00    -- -102.76 -11.00 -64.00  160
  6  \w     86.00 175.00   0.50    3.00    --  102.76  11.00 108.00  178
  7  \w    -83.00 -38.00   0.50    1.00    --  -45.68 -38.00  60.00   90
  8  \w    -40.00  23.00   0.50    1.00    --  -45.68  38.00  60.00  126
  9  \w    -24.00  66.00   0.50    1.00    --   45.68 -77.00 -60.00  180
 10  \w    -26.00  54.00   0.50    1.00    --   45.68 -57.00-180.00  160
 11  \w   -168.00 -90.00   0.50    3.00    -- -102.76 -45.00  30.00  156
 12  \w   -141.00 -81.00   0.50    3.00    -- -102.76 -77.00  90.00  120
 13  \w   -100.00 -31.00   0.50    3.00    -- -102.76  77.00-150.00  138
 14  \w    -69.00 -31.00   0.50    3.00    -- -102.76  61.00-180.00   76
 15  \w   -111.00 -64.00   0.50    3.00    -- -102.76 125.00 -90.00   94
 16  \w    -62.00 -36.00   0.50    3.00    -- -102.76 140.00 168.57   52
 17  \w    -72.00 -46.00   0.50    3.00    -- -102.76 125.00 150.00   52
 18  \w   -108.00 -75.00   0.50    3.00    -- -102.76 125.00 150.00   66
 19  \w    -97.00 -34.00   0.50    3.00    -- -102.76 125.00-150.00  126
 20  \w    -67.00 -36.00   0.50    3.00    -- -102.76  61.00 150.00   62
 21  \w   -123.00 -85.00   0.50    3.00    -- -102.76 140.00 168.57   76
 22  \w     68.00  98.00   0.50    3.00    --  102.76 -95.00   0.00   60
 23  \w     51.00 111.00   0.50    3.00    --  102.76-125.00  30.00  120
 24  \w    116.00 176.00   0.50    3.00    --  102.76  15.00  30.00  120
 25  \w     32.00 105.00   0.50    3.00    --  102.76 -95.00  30.00  146
 26  \w    145.00 174.00   0.50    3.00    --  102.76  15.00 -60.00   58
 27  \w     92.00 126.00   0.50    3.00    --  102.76  15.00 -60.00   68
 28  \w     42.00  73.00   0.50    3.00    --  102.76 -61.00-120.00   62
 29  \w     80.00 111.00   0.50    3.00    --  102.76-125.00 150.00   62
 30  \w     36.00  83.00   0.50    3.00    --  102.76 -95.00-120.00   94
 31  \w     38.00  84.00   0.50    3.00    --  102.76 -95.00  90.00   92
 32  \w     46.00  75.00   0.50    3.00    --  102.76-125.00 150.00   58
 33  \w     34.00  59.00   0.50    3.00    --  102.76 -61.00-180.00   50
 34  \w     43.00 112.00   0.50    3.00    --  102.76-125.00 -30.00  138
 35  \w     58.00 112.00   0.50    3.00    --  102.76-125.00-150.00  108
 36  \w     95.00 158.00   0.50    3.00    --  102.76  61.00 150.00  126
 37  \w     31.00  77.00   0.50    3.00    --  102.76 -95.00 -30.00   92
 38  \w     55.00  80.00   0.50    3.00    --  102.76 -77.00-120.00   50
;
_diffrn_measurement_device 'four-circle diffractometer'
_diffrn_measurement_device_type 'XtaLAB Synergy R, DW system, HyPix'
_diffrn_measurement_method '\w scans'
_diffrn_orient_matrix_type 'CrysAlisPro convention (1999,Acta A55,543-557)'
_diffrn_orient_matrix_UB_11 0.0570760000
_diffrn_orient_matrix_UB_12 0.0180628000
_diffrn_orient_matrix_UB_13 0.1287360000
_diffrn_orient_matrix_UB_21 -0.1086177000
_diffrn_orient_matrix_UB_22 0.0075248000
_diffrn_orient_matrix_UB_23 -0.0013836000
_diffrn_orient_matrix_UB_31 -0.0748238000
_diffrn_orient_matrix_UB_32 -0.1319046000
_diffrn_orient_matrix_UB_33 -0.0406606000
_diffrn_radiation_monochromator mirror
_diffrn_radiation_probe x-ray
_diffrn_radiation_type 'Cu K\a'
_diffrn_radiation_wavelength 1.54184
_diffrn_reflns_av_R_equivalents 0.2266
_diffrn_reflns_av_unetI/netI 0.0890
_diffrn_reflns_Laue_measured_fraction_full 0.985
_diffrn_reflns_Laue_measured_fraction_max 0.985
_diffrn_reflns_limit_h_max 17
_diffrn_reflns_limit_h_min -18
_diffrn_reflns_limit_k_max 20
_diffrn_reflns_limit_k_min -20
_diffrn_reflns_limit_l_max 17
_diffrn_reflns_limit_l_min -17
_diffrn_reflns_number 21903
_diffrn_reflns_point_group_measured_fraction_full 0.985
_diffrn_reflns_point_group_measured_fraction_max 0.985
_diffrn_reflns_theta_full 65.058
_diffrn_reflns_theta_max 65.058
_diffrn_reflns_theta_min 5.902
_diffrn_source 'Rotating-anode X-ray tube'
_diffrn_source_type 'Rigaku (Cu) X-ray Source'
_exptl_absorpt_coefficient_mu 6.322
_exptl_absorpt_correction_T_max 1.00000
_exptl_absorpt_correction_T_min 0.47261
_exptl_absorpt_correction_type multi-scan
_exptl_absorpt_process_details
;
CrysAlisPro 1.171.43.140a (Rigaku Oxford Diffraction, 2024)
Empirical absorption correction using spherical harmonics,
implemented in SCALE3 ABSPACK scaling algorithm.
;
_exptl_crystal_colour 'clear light colourless'
_exptl_crystal_colour_lustre clear
_exptl_crystal_colour_modifier light
_exptl_crystal_colour_primary colourless
_exptl_crystal_density_diffrn 1.373
_exptl_crystal_description block
_exptl_crystal_F_000 1672
_exptl_crystal_size_max 0.12
_exptl_crystal_size_mid 0.1
_exptl_crystal_size_min 0.1
_refine_diff_density_max 2.001
_refine_diff_density_min -1.238
_refine_diff_density_rms 0.223
_refine_ls_extinction_method none
_refine_ls_goodness_of_fit_ref 1.183
_refine_ls_hydrogen_treatment constr
_refine_ls_matrix_type full
_refine_ls_number_parameters 149
_refine_ls_number_reflns 1776
_refine_ls_number_restraints 101
_refine_ls_restrained_S_all 1.187
_refine_ls_R_factor_all 0.1374
_refine_ls_R_factor_gt 0.1355
_refine_ls_shift/su_max 0.000
_refine_ls_shift/su_mean 0.000
_refine_ls_structure_factor_coef Fsqd
_refine_ls_weighting_details 'w=1/[\s^2^(Fo^2^)+(0.1229P)^2^+201.6341P] where P=(Fo^2^+2Fc^2^)/3'
_refine_ls_weighting_scheme calc
_refine_ls_wR_factor_gt 0.3377
_refine_ls_wR_factor_ref 0.3380
_reflns_Friedel_coverage 0.000
_reflns_number_gt 1728
_reflns_number_total 1776
_reflns_threshold_expression 'I > 2\s(I)'
_cod_data_source_file d6ce00114a2.cif
_cod_data_source_block SUM-1-Cl
_cod_depositor_comments 'Adding full bibliography for 7251803--7251805.cif.'
_cod_database_code 7251805
_shelx_shelxl_version_number 2018/3
_chemical_oxdiff_formula 'C H O N Zr Cl'
_chemical_oxdiff_usercomment 'C H O N Zr Cl'
_shelx_space_group_comment
;
The symmetry employed for this shelxl refinement is uniquely defined
by the following loop, which should always be used as a source of
symmetry information in preference to the above space-group names.
They are only intended as comments.
;
_cell_oxdiff_angle_alpha 101.359(3)
_cell_oxdiff_angle_beta 114.488(4)
_cell_oxdiff_angle_gamma 112.818(3)
_cell_oxdiff_length_a 13.8513(6)
_cell_oxdiff_length_b 13.8569(4)
_cell_oxdiff_length_c 13.8623(5)
_cell_oxdiff_measurement_reflns_used 13682
_cell_oxdiff_volume 2018.75(13)
_shelx_estimated_absorpt_t_max 0.571
_shelx_estimated_absorpt_t_min 0.518
_olex2_refinement_description
;
1. Fixed Uiso
 At 1.2 times of:
  All C(H) groups, All N(H) groups
 At 1.5 times of:
  All C(H,H,H) groups
2. Restrained distances
 N4-C10
 1.46 with sigma of 0.02
 N4-C1
 1.45 with sigma of 0.02
 C2-O1
 1.22 with sigma of 0.02
 C2-N4
 1.36 with sigma of 0.02
 C2-C10
 2.45 with sigma of 0.04
 C2-C1
 2.46 with sigma of 0.04
 N4-C1 \\sim N4-C10
 with sigma of 0.02
 Cl1-C3 \\sim Cl2-C7
 with sigma of 0.02
 C9-C6 \\sim C9-C5
 with sigma of 0.02
 C6-C3 \\sim C5-C7
 with sigma of 0.02
 C6-C8 \\sim C5-C4
 with sigma of 0.02
 Cl1-C6 \\sim Cl2-C5
 with sigma of 0.04
 C9-C3 \\sim C9-C7
 with sigma of 0.04
 C9-C8 \\sim C9-C4
 with sigma of 0.04
 C3-C8 \\sim C7-C4
 with sigma of 0.04
3. Restrained planarity
 C2, O1, N4, C1, C10
 with sigma of 0.1
4. Uiso/Uaniso restraints and constraints
C2 \\sim O1 \\sim N4 \\sim C1 \\sim C10: within 2A with sigma of 0.04 and sigma
for terminal atoms of 0.08 within 2A
Uanis(C5) \\sim Ueq, Uanis(C6) \\sim Ueq, Uanis(C7) \\sim Ueq: with sigma of
0.01 and sigma for terminal atoms of 0.02
Uanis(C4) \\sim Ueq, Uanis(C9) \\sim Ueq, Uanis(C6) \\sim Ueq: with sigma of
0.01 and sigma for terminal atoms of 0.02
Uanis(C6) \\sim Ueq: with sigma of 0.001 and sigma for terminal atoms of 0.002
Uanis(Cl2) \\sim Ueq: with sigma of 0.01 and sigma for terminal atoms of 0.02
Uanis(C5) \\sim Ueq: with sigma of 0.001 and sigma for terminal atoms of 0.002
5. Rigid body (RIGU) restrains
 C2, O1, N4, C1, C10
 with sigma for 1-2 distances of 0.004 and sigma for 1-3 distances of 0.004
6. Others
 Sof(Cl2)=Sof(C4)=Sof(H4)=Sof(C5)=Sof(C7)=1-FVAR(1)
 Sof(Cl1)=Sof(C3)=Sof(C6)=Sof(C8)=Sof(H8)=FVAR(1)
 Fixed Sof: H1B(0.5) H1C(0.5) H1A(0.5) H10A(0.5) H10B(0.5) H10C(0.5)
7.a Riding coordinates:
 C1(H1B,H1C,H1A), C10(H10A,H10B,H10C)
7.b Aromatic/amide H refined with riding coordinates:
 N1(H1), C4(H4), C8(H8), C2(H2)
;
_olex2_submission_special_instructions 'No special instructions were received'
_oxdiff_exptl_absorpt_empirical_details
;
Empirical correction (ABSPACK) includes:
- Absorption correction using spherical harmonics
- Frame scaling
;
_oxdiff_exptl_absorpt_empirical_full_max 2.536
_oxdiff_exptl_absorpt_empirical_full_min 0.551

loop_
_space_group_symop_operation_xyz
'x, y, z'
'-x, -y, z'
'x, -y, -z+1/2'
'-x, y, -z+1/2'
'x+1/2, y+1/2, z+1/2'
'-x+1/2, -y+1/2, z+1/2'
'x+1/2, -y+1/2, -z+1'
'-x+1/2, y+1/2, -z+1'
'-x, -y, -z'
'x, y, -z'
'-x, y, z-1/2'
'x, -y, z-1/2'
'-x+1/2, -y+1/2, -z+1/2'
'x+1/2, y+1/2, -z+1/2'
'-x+1/2, y+1/2, z'
'x+1/2, -y+1/2, z'

loop_
_atom_site_label
_atom_site_type_symbol
_atom_site_fract_x
_atom_site_fract_y
_atom_site_fract_z
_atom_site_U_iso_or_equiv
_atom_site_adp_type
_atom_site_occupancy
_atom_site_site_symmetry_order
_atom_site_calc_flag
_atom_site_refinement_flags_posn
_atom_site_refinement_flags_adp
_atom_site_refinement_flags_occupancy
_atom_site_disorder_assembly
_atom_site_disorder_group
Zr1 Zr 0.500000 0.000000 0.250000 0.0202(6) Uani 1 4 d S T P . .
Cl1 Cl 0.1881(4) 0.0873(4) 0.3001(6) 0.056(3) Uani 0.502(12) 1 d D . P A 1
Cl2 Cl 0.4469(9) 0.2823(9) 0.2638(14) 0.142(6) Uani 0.498(12) 1 d D U P A 2
O2 O 0.4057(6) 0.0890(5) 0.2857(6) 0.040(2) Uani 1 1 d . . . . .
O3 O 0.4413(4) 0.0468(4) 0.1285(5) 0.0262(17) Uani 1 1 d . . . . .
N1 N 0.3852(6) 0.1049(6) 0.1404(6) 0.032(2) Uani 1 1 d . . . . .
H1 H 0.360522 0.128391 0.095089 0.038 Uiso 1 1 calc R U . . .
C3 C 0.2260(15) 0.1770(16) 0.2740(19) 0.037(7) Uani 0.502(12) 1 d D . P A 1
C4 C 0.2181(19) 0.178(2) 0.233(3) 0.062(11) Uani 0.498(12) 1 d D U P A 2
H4 H 0.193299 0.129515 0.220846 0.074 Uiso 0.498(12) 1 calc R U P A 2
C5 C 0.2988(15) 0.1828(13) 0.239(2) 0.032(8) Uani 0.498(12) 1 d D U P A 2
C6 C 0.3141(16) 0.1953(12) 0.2349(19) 0.025(7) Uani 0.502(12) 1 d D U P A 1
C7 C 0.337(2) 0.2608(19) 0.257(4) 0.081(16) Uani 0.498(12) 1 d D U P A 2
C8 C 0.3317(17) 0.2624(12) 0.215(2) 0.036(6) Uani 0.502(12) 1 d D . P A 1
H8 H 0.387544 0.272808 0.189971 0.044 Uiso 0.502(12) 1 calc R U P A 1
C9 C 0.3687(7) 0.1256(6) 0.2273(7) 0.027(2) Uani 1 1 d D U . . .
Cl3 Cl 0.2889(10) 0.1917(10) 0.000000 0.184(7) Uani 1 2 d S T P . .
C2 C 0.4049(12) 0.0769(11) 0.500000 0.055(5) Uani 1 2 d DS TU P . .
H2 H 0.446312 0.036695 0.500000 0.066 Uiso 1 2 calc R U P . .
O1 O 0.3233(13) 0.0661(16) 0.500000 0.137(10) Uani 1 2 d DS TU P . .
N4 N 0.4280(18) 0.1537(12) 0.500000 0.104(7) Uani 1 2 d DS TU P . .
C1 C 0.522(2) 0.168(3) 0.500000 0.24(3) Uani 1 2 d DS TU P . .
H1B H 0.544599 0.162737 0.439202 0.367 Uiso 0.5 1 d R U P B -1
H1C H 0.550638 0.131055 0.539077 0.367 Uiso 0.5 1 d R U P B -1
H1A H 0.533735 0.219735 0.521721 0.367 Uiso 0.5 1 d R U P B -1
C10 C 0.356(3) 0.208(2) 0.500000 0.24(3) Uani 1 2 d DS TU P . .
H10A H 0.365396 0.245314 0.547848 0.366 Uiso 0.5 1 d R U P C -1
H10B H 0.300693 0.181661 0.509700 0.366 Uiso 0.5 1 d R U P C -1
H10C H 0.354490 0.234585 0.442452 0.366 Uiso 0.5 1 d R U P C -1

loop_
_atom_site_aniso_label
_atom_site_aniso_U_11
_atom_site_aniso_U_22
_atom_site_aniso_U_33
_atom_site_aniso_U_23
_atom_site_aniso_U_13
_atom_site_aniso_U_12
Zr1 0.0166(9) 0.0209(10) 0.0232(10) 0.000 0.000 0.000
Cl1 0.041(4) 0.037(4) 0.091(6) 0.008(4) 0.005(4) 0.008(3)
Cl2 0.114(8) 0.121(8) 0.192(11) -0.007(8) -0.003(8) 0.030(7)
O2 0.050(5) 0.039(5) 0.031(4) -0.006(4) 0.005(4) 0.028(4)
O3 0.023(4) 0.029(4) 0.027(4) -0.003(3) 0.001(3) 0.008(3)
N1 0.029(5) 0.034(5) 0.033(5) 0.002(4) 0.000(4) 0.010(4)
C3 0.026(13) 0.060(18) 0.026(13) 0.016(12) -0.005(10) 0.023(12)
C4 0.064(14) 0.058(13) 0.063(14) 0.000(10) -0.004(9) -0.008(9)
C5 0.032(8) 0.032(8) 0.032(8) 0.0000(10) 0.0001(10) 0.0001(10)
C6 0.025(7) 0.025(7) 0.025(7) 0.0000(10) 0.0001(10) 0.0002(10)
C7 0.080(18) 0.081(18) 0.082(19) 0.003(10) 0.005(10) 0.002(10)
C8 0.045(16) 0.027(13) 0.038(16) 0.012(11) 0.003(12) 0.019(11)
C9 0.022(5) 0.026(5) 0.033(5) 0.011(4) -0.003(4) 0.012(4)
Cl3 0.231(14) 0.271(18) 0.048(4) 0.000 0.000 0.125(14)
C2 0.069(9) 0.074(10) 0.022(8) 0.000 0.000 0.061(9)
O1 0.078(10) 0.128(17) 0.21(3) 0.000 0.000 0.041(11)
N4 0.144(17) 0.092(11) 0.078(15) 0.000 0.000 0.026(11)
C1 0.17(2) 0.23(4) 0.33(7) 0.000 0.000 -0.05(2)
C10 0.27(4) 0.14(3) 0.32(6) 0.000 0.000 0.12(3)

loop_
_atom_type_symbol
_atom_type_description
_atom_type_scat_dispersion_real
_atom_type_scat_dispersion_imag
_atom_type_scat_source
C C 0.0181 0.0091 'International Tables Vol C Tables 4.2.6.8 and 6.1.1.4'
H H 0.0000 0.0000 'International Tables Vol C Tables 4.2.6.8 and 6.1.1.4'
Cl Cl 0.3639 0.7018 'International Tables Vol C Tables 4.2.6.8 and 6.1.1.4'
N N 0.0311 0.0180 'International Tables Vol C Tables 4.2.6.8 and 6.1.1.4'
O O 0.0492 0.0322 'International Tables Vol C Tables 4.2.6.8 and 6.1.1.4'
Zr Zr -0.1862 2.2449 'International Tables Vol C Tables 4.2.6.8 and 6.1.1.4'

loop_
_geom_angle_atom_site_label_1
_geom_angle_atom_site_label_2
_geom_angle_atom_site_label_3
_geom_angle
_geom_angle_site_symmetry_1
_geom_angle_site_symmetry_3
_geom_angle_publ_flag
O2 Zr1 O2 151.8(4) 3 4_655 ?
O2 Zr1 O2 97.7(5) 4_655 2_655 ?
O2 Zr1 O2 89.2(5) 3 2_655 ?
O2 Zr1 O2 97.7(5) 3 . ?
O2 Zr1 O2 151.8(4) 2_655 . ?
O2 Zr1 O2 89.2(5) 4_655 . ?
O3 Zr1 O2 137.7(3) 3 4_655 ?
O3 Zr1 O2 78.5(3) 4_655 . ?
O3 Zr1 O2 78.1(3) 2_655 4_655 ?
O3 Zr1 O2 78.5(3) . 4_655 ?
O3 Zr1 O2 78.1(3) 3 . ?
O3 Zr1 O2 137.7(3) 4_655 3 ?
O3 Zr1 O2 70.4(3) 4_655 4_655 ?
O3 Zr1 O2 78.5(3) 2_655 3 ?
O3 Zr1 O2 137.7(3) 2_655 . ?
O3 Zr1 O2 70.4(3) 3 3 ?
O3 Zr1 O2 70.4(3) . . ?
O3 Zr1 O2 137.7(3) . 2_655 ?
O3 Zr1 O2 78.1(3) . 3 ?
O3 Zr1 O2 78.1(3) 4_655 2_655 ?
O3 Zr1 O2 78.5(3) 3 2_655 ?
O3 Zr1 O2 70.4(3) 2_655 2_655 ?
O3 Zr1 O3 135.9(4) 4_655 . ?
O3 Zr1 O3 135.9(4) 2_655 3 ?
O3 Zr1 O3 131.5(4) 4_655 2_655 ?
O3 Zr1 O3 67.6(4) 2_655 . ?
O3 Zr1 O3 131.5(4) 3 . ?
O3 Zr1 O3 67.6(4) 4_655 3 ?
Cl2 Cl2 C7 158(2) 4_655 . ?
C9 O2 Zr1 120.3(7) . . ?
N1 O3 Zr1 115.9(6) . . ?
O3 N1 H1 121.9 . . ?
O3 N1 C9 116.3(9) . . ?
C9 N1 H1 121.9 . . ?
C6 C3 Cl1 125.8(17) . . ?
C8 C3 Cl1 117(2) 13 . ?
C8 C3 C6 117(3) 13 . ?
C5 C4 H4 118.2 . . ?
C7 C4 H4 118.2 13 . ?
C4 C5 C7 118(2) . . ?
C4 C5 C9 132(3) . . ?
C9 C5 C7 111(2) . . ?
C8 C6 C3 119.3(17) . . ?
C8 C6 C9 130(2) . . ?
C9 C6 C3 111.0(18) . . ?
C4 C7 Cl2 115(3) 13 . ?
C4 C7 C5 119(3) 13 . ?
C5 C7 Cl2 126(2) . . ?
C3 C8 H8 118.2 13 . ?
C6 C8 C3 124(3) . 13 ?
C6 C8 H8 118.2 . . ?
O2 C9 N1 116.9(9) . . ?
O2 C9 C5 127.3(16) . . ?
O2 C9 C6 129.6(15) . . ?
N1 C9 C5 115.2(15) . . ?
N1 C9 C6 113.1(13) . . ?
O1 C2 H2 123.3 . . ?
O1 C2 N4 113(2) . . ?
N4 C2 H2 123.3 . . ?
C2 N4 C1 115(3) . . ?
C2 N4 C10 116(2) . . ?
C10 N4 C1 129(4) . . ?
N4 C1 H1B 109.4 . . ?
N4 C1 H1C 109.1 . . ?
N4 C1 H1A 110.0 . . ?
H1B C1 H1C 109.5 . . ?
H1B C1 H1A 109.5 . . ?
H1C C1 H1A 109.5 . . ?
N4 C10 H10A 109.1 . . ?
N4 C10 H10B 110.1 . . ?
N4 C10 H10C 109.3 . . ?
H10A C10 H10B 109.5 . . ?
H10A C10 H10C 109.5 . . ?
H10B C10 H10C 109.5 . . ?

loop_
_geom_bond_atom_site_label_1
_geom_bond_atom_site_label_2
_geom_bond_distance
_geom_bond_site_symmetry_2
_geom_bond_publ_flag
Zr1 O2 2.196(7) 2_655 ?
Zr1 O2 2.196(7) 4_655 ?
Zr1 O2 2.196(7) 3 ?
Zr1 O2 2.196(7) . ?
Zr1 O3 2.192(7) 2_655 ?
Zr1 O3 2.192(7) 4_655 ?
Zr1 O3 2.192(7) 3 ?
Zr1 O3 2.192(7) . ?
Cl1 C3 1.72(3) . ?
Cl2 Cl2 1.68(3) 4_655 ?
Cl2 C7 1.72(3) . ?
O2 C9 1.226(13) . ?
O3 N1 1.346(11) . ?
N1 H1 0.8800 . ?
N1 C9 1.377(15) . ?
C3 C6 1.51(3) . ?
C3 C8 1.39(3) 13 ?
C4 H4 0.9500 . ?
C4 C5 1.24(3) . ?
C4 C7 1.38(4) 13 ?
C5 C7 1.52(4) . ?
C5 C9 1.479(18) . ?
C6 C8 1.25(3) . ?
C6 C9 1.486(18) . ?
C8 H8 0.9500 . ?
C2 H2 0.9500 . ?
C2 O1 1.266(17) . ?
C2 N4 1.395(18) . ?
N4 C1 1.463(16) . ?
N4 C10 1.459(16) . ?
C1 H1B 0.9800 . ?
C1 H1C 0.9800 . ?
C1 H1A 0.9800 . ?
C10 H10A 0.9800 . ?
C10 H10B 0.9800 . ?
C10 H10C 0.9800 . ?

loop_
_geom_torsion_atom_site_label_1
_geom_torsion_atom_site_label_2
_geom_torsion_atom_site_label_3
_geom_torsion_atom_site_label_4
_geom_torsion
_geom_torsion_site_symmetry_1
_geom_torsion_site_symmetry_2
_geom_torsion_site_symmetry_3
_geom_torsion_site_symmetry_4
_geom_torsion_publ_flag
Zr1 O2 C9 N1 3.8(14) . . . . ?
Zr1 O2 C9 C5 174.7(14) . . . . ?
Zr1 O2 C9 C6 -169.4(15) . . . . ?
Zr1 O3 N1 C9 -2.8(12) . . . . ?
Cl1 C3 C6 C8 176(3) . . . . ?
Cl1 C3 C6 C9 -4(4) . . . . ?
Cl2 Cl2 C7 C4 -134(4) 4_655 . . 13 ?
Cl2 Cl2 C7 C5 44(9) 4_655 . . . ?
O3 N1 C9 O2 -0.6(15) . . . . ?
O3 N1 C9 C5 -172.6(13) . . . . ?
O3 N1 C9 C6 173.7(14) . . . . ?
C3 C6 C8 C3 0(6) . . . 13 ?
C3 C6 C9 O2 -74(3) . . . . ?
C3 C6 C9 N1 113(2) . . . . ?
C4 C5 C7 Cl2 -177(4) . . . . ?
C4 C5 C7 C4 1(7) . . . 13 ?
C4 C5 C9 O2 -97(5) . . . . ?
C4 C5 C9 N1 74(5) . . . . ?
C7 C4 C5 C7 -1(8) 13 . . . ?
C7 C4 C5 C9 -177(4) 13 . . . ?
C7 C5 C9 O2 86(3) . . . . ?
C7 C5 C9 N1 -103(3) . . . . ?
C8 C3 C6 C8 0(5) 13 . . . ?
C8 C3 C6 C9 179(2) 13 . . . ?
C8 C6 C9 O2 106(4) . . . . ?
C8 C6 C9 N1 -67(4) . . . . ?
C9 C5 C7 Cl2 0(5) . . . . ?
C9 C5 C7 C4 178(4) . . . 13 ?
C9 C6 C8 C3 -179(3) . . . 13 ?
O1 C2 N4 C1 180.0 . . . . ?
O1 C2 N4 C10 0.0 . . . . ?
